data_1534401
loop_
_publ_author_name
'Du, Jun'
'Zhang, Erlong'
'Zhao, Yao'
'Zheng, Wei'
'Zhang, Yang'
'Lin, Yu'
'Wang, Zhaoying'
'Luo, Qun'
'Wu, Kui'
'Wang, Fuyi'

_publ_section_title
;
 Discovery of a dual-targeting organometallic ruthenium complex with high
 activity inducing early stage apoptosis of cancer cells.
;
_journal_issue 12
_journal_name_full 'Metallomics : integrated biometal science'
_journal_page_first 1573
_journal_page_last 1583
_journal_paper_doi 10.1039/c5mt00122f
_journal_volume 7
_journal_year 2015
_chemical_formula_moiety 'C32 H39 Cl F N7 O2 Ru, 3(F6 P), C4 H10 O, 2(C H4 O)'
_chemical_formula_sum 'C38 H57 Cl F19 N7 O5 P3 Ru'
_chemical_formula_weight 1282.33
_chemical_name_systematic
;
 ?
;
_space_group_crystal_system triclinic
_space_group_IT_number 2
_space_group_name_Hall '-P 1'
_space_group_name_H-M_alt 'P -1'
_symmetry_space_group_name_Hall '-P 1'
_symmetry_space_group_name_H-M 'P -1'
_atom_sites_solution_hydrogens mixed
_audit_creation_date 2014-09-01
_audit_creation_method
;
Olex2 1.2
(compiled 2014.03.20 svn.r2914 for OlexSys, GUI svn.r4816)
;
_audit_update_record
;
2015-04-23 deposited with the CCDC.
2015-10-08 downloaded from the CCDC.
;
_cell_angle_alpha 73.62(3)
_cell_angle_beta 76.36(3)
_cell_angle_gamma 87.09(3)
_cell_formula_units_Z 2
_cell_length_a 10.036(2)
_cell_length_b 14.855(3)
_cell_length_c 18.895(4)
_cell_measurement_reflns_used 7065
_cell_measurement_temperature 173.1500
_cell_measurement_theta_max 27.4854
_cell_measurement_theta_min 1.5675
_cell_volume 2626.0(11)
_computing_cell_refinement 'CrystalClear (Rigaku Inc., 2007)'
_computing_data_collection 'CrystalClear (Rigaku Inc., 2007)'
_computing_data_reduction 'CrystalClear (Rigaku Inc., 2007)'
_computing_molecular_graphics 'Olex2 (Dolomanov et al., 2013)'
_computing_publication_material 'Olex2 (Dolomanov et al., 2013)'
_computing_structure_refinement 'ShelXL (Sheldrick, 2013)'
_computing_structure_solution
;
 'XS (Sheldrick, 2013)'
;
_diffrn_ambient_temperature 173.1500
_diffrn_detector_area_resol_mean 28.5714
_diffrn_measured_fraction_theta_full 0.978
_diffrn_measured_fraction_theta_max 0.975
_diffrn_measurement_device
;
Saturn724+ (2x2 bin mode)
;
_diffrn_measurement_device_details
;
AFC10: Fixed Chi 2 circle
;
_diffrn_measurement_device_type 'Saturn724+ CCD'
_diffrn_measurement_method dtprofit.ref
_diffrn_orient_matrix_type d*Trek
_diffrn_orient_matrix_UB_11 -0.0316
_diffrn_orient_matrix_UB_12 0.0610
_diffrn_orient_matrix_UB_13 -0.0761
_diffrn_orient_matrix_UB_21 0.0384
_diffrn_orient_matrix_UB_22 0.0531
_diffrn_orient_matrix_UB_23 0.0251
_diffrn_orient_matrix_UB_31 0.0365
_diffrn_orient_matrix_UB_32 -0.0351
_diffrn_orient_matrix_UB_33 -0.0256
_diffrn_radiation_detector CCD
_diffrn_radiation_monochromator 'Graphite Monochromator'
_diffrn_radiation_type MoK\a
_diffrn_radiation_wavelength 0.71073
_diffrn_reflns_av_R_equivalents 0.0519
_diffrn_reflns_av_unetI/netI 0.0765
_diffrn_reflns_laue_measured_fraction_full 0.978
_diffrn_reflns_laue_measured_fraction_max 0.975
_diffrn_reflns_limit_h_max 13
_diffrn_reflns_limit_h_min -13
_diffrn_reflns_limit_k_max 19
_diffrn_reflns_limit_k_min -18
_diffrn_reflns_limit_l_max 24
_diffrn_reflns_limit_l_min -24
_diffrn_reflns_number 22286
_diffrn_reflns_point_group_measured_fraction_full 0.978
_diffrn_reflns_point_group_measured_fraction_max 0.975
_diffrn_reflns_theta_full 25.242
_diffrn_reflns_theta_max 27.486
_diffrn_reflns_theta_min 2.072
_diffrn_source 'Sealed Tube'
_diffrn_source_current 30.0000
_diffrn_source_power 1.5000
_diffrn_source_voltage 50.0000
_exptl_absorpt_coefficient_mu 0.556
_exptl_absorpt_correction_T_max 1.0000
_exptl_absorpt_correction_T_min 0.8081
_exptl_absorpt_correction_type multi-scan
_exptl_crystal_colour 'light yellow'
_exptl_crystal_density_diffrn 1.622
_exptl_crystal_description block
_exptl_crystal_F_000 1302
_exptl_crystal_size_max 0.428
_exptl_crystal_size_mid 0.224
_exptl_crystal_size_min 0.118
_refine_diff_density_max 0.970
_refine_diff_density_min -1.017
_refine_diff_density_rms 0.107
_refine_ls_extinction_method none
_refine_ls_goodness_of_fit_ref 1.120
_refine_ls_hydrogen_treatment constr
_refine_ls_matrix_type full
_refine_ls_number_parameters 713
_refine_ls_number_reflns 11740
_refine_ls_number_restraints 103
_refine_ls_restrained_S_all 1.123
_refine_ls_R_factor_all 0.0986
_refine_ls_R_factor_gt 0.0840
_refine_ls_shift/su_max 0.000
_refine_ls_shift/su_mean 0.000
_refine_ls_structure_factor_coef Fsqd
_refine_ls_weighting_details 'w=1/[\s^2^(Fo^2^)+(0.0465P)^2^+9.9837P] where P=(Fo^2^+2Fc^2^)/3'
_refine_ls_weighting_scheme calc
_refine_ls_wR_factor_gt 0.1707
_refine_ls_wR_factor_ref 0.1833
_reflns_Friedel_coverage 0.000
_reflns_number_gt 10108
_reflns_number_total 11740
_reflns_threshold_expression 'I > 2\s(I)'
_cod_data_source_file c5mt00122f2.cif
_cod_data_source_block sa3590
_cod_depositor_comments 'Adding full bibliography for 1534401.cif.'
_cod_database_code 1534401
_shelxl_version_number 2013-4
_shelx_space_group_comment
;
The symmetry employed for this shelxl refinement is uniquely defined
by the following loop, which should always be used as a source of
symmetry information in preference to the above space-group names.
They are only intended as comments.
;
_diffrn_number_total 11753
_olex2_refinement_description
;
1. Fixed Uiso
 At 1.2 times of:
  All C(H) groups, All C(H,H) groups, All N(H) groups, All N(H,H) groups
 At 1.5 times of:
  All C(H,H,H) groups, All O(H) groups
2. Restrained distances
 P3-F16A = P3-F16 = P3-F15 = P3-F15A = P3-F19 = P3-F19A = P3-F18
 1.58 with sigma of 0.01
3. Uiso/Uaniso restraints and constraints
F15A \\sim F15 \\sim F16A \\sim F18A \\sim F16 \\sim F18 \\sim F19A \\sim F19:
within 1.7A with sigma of 0.02 and sigma for terminal atoms of 0.04
Uanis(F16) \\sim Ueq, Uanis(F16A) \\sim Ueq, Uanis(F15) \\sim Ueq, Uanis(F18)
\\sim Ueq, Uanis(F19A) \\sim Ueq, Uanis(F19) \\sim Ueq, Uanis(F15A) \\sim Ueq,
Uanis(F18A) \\sim Ueq: with sigma of 0.01 and sigma for terminal atoms of 0.02
4. Others
 Sof(F15A)=Sof(F16A)=Sof(F18A)=Sof(F19A)=1-FVAR(1)
 Sof(F15)=Sof(F16)=Sof(F18)=Sof(F19)=FVAR(1)
5.a Riding coordinates:
 O1A(H1AA)
5.b Ternary CH refined with riding coordinates:
 C30(H30)
5.c Secondary CH2 refined with riding coordinates:
 N6(H6A,H6B), N7(H7A,H7B), C16(H16A,H16B), C17(H17A,H17B), C21(H21A,H21B),
 C22(H22A,H22B), C34(H34A,H34B), C35(H35A,H35B)
5.d Aromatic/amide H refined with riding coordinates:
 N1(H1), C1(H1A), C2(H2), C5(H5), C8(H8), C11(H11), C14(H14), C18(H18),
 C19(H19), C20(H20), C23(H23), C24(H24), C26(H26), C27(H27)
5.e Idealised Me refined as rotating group:
 C15(H15A,H15B,H15C), C29(H29A,H29B,H29C), C31(H31A,H31B,H31C), C32(H32A,H32B,
 H32C), C33(H33A,H33B,H33C), C36(H36A,H36B,H36C), C38(H38A,H38B,H38C), C37(H37A,
 H37B,H37C)
5.f Idealised tetrahedral OH refined as rotating group:
 O1B(H1B)
;

loop_
_space_group_symop_operation_xyz
'x, y, z'
'-x, -y, -z'

loop_
_atom_site_label
_atom_site_type_symbol
_atom_site_fract_x
_atom_site_fract_y
_atom_site_fract_z
_atom_site_U_iso_or_equiv
_atom_site_adp_type
_atom_site_occupancy
_atom_site_site_symmetry_order
_atom_site_calc_flag
_atom_site_refinement_flags_posn
_atom_site_refinement_flags_adp
_atom_site_refinement_flags_occupancy
_atom_site_disorder_assembly
_atom_site_disorder_group
Ru1 Ru 0.46932(4) 0.04623(3) 0.24599(2) 0.02798(12) Uani 1 1 d . . . . .
Cl1 Cl -0.79075(15) 0.61912(11) 0.39551(11) 0.0521(4) Uani 1 1 d . . . . .
F1 F -0.8824(3) 0.4504(2) 0.5183(2) 0.0444(8) Uani 1 1 d . . . . .
O1 O 0.1650(4) 0.3140(3) 0.3925(2) 0.0353(8) Uani 1 1 d . . . . .
O2 O 0.3226(4) 0.4252(3) 0.2777(2) 0.0432(10) Uani 1 1 d . . . . .
N1 N -0.3277(4) 0.4450(3) 0.3931(3) 0.0338(10) Uani 1 1 d . . . . .
H1 H -0.2930 0.3933 0.4145 0.041 Uiso 1 1 calc R . . . .
N2 N -0.2828(5) 0.5851(3) 0.2973(3) 0.0355(10) Uani 1 1 d . . . . .
N3 N -0.0604(5) 0.6206(3) 0.2209(3) 0.0361(10) Uani 1 1 d . . . . .
N4 N 0.1975(4) 0.1162(3) 0.4286(2) 0.0287(9) Uani 1 1 d . . . . .
N5 N 0.3100(4) 0.0567(3) 0.3378(2) 0.0249(8) Uani 1 1 d . . . . .
N6 N 0.5644(4) -0.0452(3) 0.3289(3) 0.0331(10) Uani 1 1 d . . . . .
H6A H 0.6607 -0.0283 0.3178 0.040 Uiso 1 1 calc R . . . .
H6B H 0.5214 -0.0385 0.3788 0.040 Uiso 1 1 calc R . . . .
N7 N 0.3791(5) -0.0851(3) 0.2568(3) 0.0357(10) Uani 1 1 d . . . . .
H7A H 0.2810 -0.0780 0.2618 0.043 Uiso 1 1 calc R . . . .
H7B H 0.4167 -0.1048 0.2115 0.043 Uiso 1 1 calc R . . . .
C1 C -0.5311(5) 0.3767(4) 0.4808(3) 0.0338(11) Uani 1 1 d . . . . .
H1A H -0.4773 0.3267 0.4989 0.041 Uiso 1 1 calc R . . . .
C2 C -0.6708(5) 0.3749(4) 0.5148(3) 0.0351(12) Uani 1 1 d . . . . .
H2 H -0.7106 0.3245 0.5551 0.042 Uiso 1 1 calc R . . . .
C3 C -0.7477(5) 0.4503(4) 0.4867(3) 0.0330(11) Uani 1 1 d . . . . .
C4 C -0.6894(5) 0.5253(4) 0.4272(3) 0.0331(11) Uani 1 1 d . . . . .
C5 C -0.5500(5) 0.5268(4) 0.3937(3) 0.0343(12) Uani 1 1 d . . . . .
H5 H -0.5105 0.5777 0.3538 0.041 Uiso 1 1 calc R . . . .
C6 C -0.4705(5) 0.4511(4) 0.4206(3) 0.0300(11) Uani 1 1 d . . . . .
C7 C -0.2362(5) 0.5055(4) 0.3396(3) 0.0321(11) Uani 1 1 d . . . . .
C8 C -0.1932(6) 0.6387(4) 0.2407(3) 0.0376(12) Uani 1 1 d . . . . .
H8 H -0.2250 0.6936 0.2123 0.045 Uiso 1 1 calc R . . . .
C9 C -0.0040(6) 0.5441(4) 0.2645(3) 0.0346(12) Uani 1 1 d . . . . .
C10 C -0.0919(5) 0.4844(4) 0.3263(3) 0.0304(11) Uani 1 1 d . . . . .
C11 C -0.0359(5) 0.4058(4) 0.3717(3) 0.0307(11) Uani 1 1 d . . . . .
H11 H -0.0927 0.3666 0.4142 0.037 Uiso 1 1 calc R . . . .
C12 C 0.1013(5) 0.3872(4) 0.3535(3) 0.0299(10) Uani 1 1 d . . . . .
C13 C 0.1892(5) 0.4496(4) 0.2891(3) 0.0339(11) Uani 1 1 d . . . . .
C14 C 0.1357(6) 0.5269(4) 0.2455(3) 0.0374(12) Uani 1 1 d . . . . .
H14 H 0.1924 0.5673 0.2037 0.045 Uiso 1 1 calc R . . . .
C15 C 0.4189(7) 0.4907(6) 0.2214(4) 0.062(2) Uani 1 1 d . . . . .
H15A H 0.3990 0.4994 0.1726 0.093 Uiso 1 1 calc GR . . . .
H15B H 0.5100 0.4670 0.2203 0.093 Uiso 1 1 calc GR . . . .
H15C H 0.4127 0.5496 0.2333 0.093 Uiso 1 1 calc GR . . . .
C16 C 0.0819(5) 0.2530(4) 0.4600(3) 0.0317(11) Uani 1 1 d . . . . .
H16A H -0.0006 0.2335 0.4496 0.038 Uiso 1 1 calc R . . . .
H16B H 0.0556 0.2848 0.4994 0.038 Uiso 1 1 calc R . . . .
C17 C 0.1692(6) 0.1689(4) 0.4844(3) 0.0342(12) Uani 1 1 d . . . . .
H17A H 0.2548 0.1899 0.4903 0.041 Uiso 1 1 calc R . . . .
H17B H 0.1216 0.1287 0.5330 0.041 Uiso 1 1 calc R . . . .
C18 C 0.1016(5) 0.0719(4) 0.4076(3) 0.0322(11) Uani 1 1 d . . . . .
H18 H 0.0075 0.0676 0.4280 0.039 Uiso 1 1 calc R . . . .
C19 C 0.1715(5) 0.0357(4) 0.3514(3) 0.0338(11) Uani 1 1 d . . . . .
H19 H 0.1329 0.0023 0.3261 0.041 Uiso 1 1 calc R . . . .
C20 C 0.3200(5) 0.1058(3) 0.3853(3) 0.0287(10) Uani 1 1 d . . . . .
H20 H 0.4019 0.1298 0.3879 0.034 Uiso 1 1 calc R . . . .
C21 C 0.4055(6) -0.1587(4) 0.3245(3) 0.0395(13) Uani 1 1 d . . . . .
H21A H 0.3939 -0.2208 0.3194 0.047 Uiso 1 1 calc R . . . .
H21B H 0.3420 -0.1527 0.3703 0.047 Uiso 1 1 calc R . . . .
C22 C 0.5501(6) -0.1440(4) 0.3282(3) 0.0373(12) Uani 1 1 d . . . . .
H22A H 0.5698 -0.1867 0.3737 0.045 Uiso 1 1 calc R . . . .
H22B H 0.6138 -0.1558 0.2845 0.045 Uiso 1 1 calc R . . . .
C23 C 0.5792(6) 0.0675(4) 0.1280(3) 0.0420(14) Uani 1 1 d . . . . .
H23 H 0.6067 0.0235 0.1011 0.050 Uiso 1 1 calc R . . . .
C24 C 0.4467(6) 0.1073(4) 0.1305(3) 0.0388(13) Uani 1 1 d . . . . .
H24 H 0.3887 0.0887 0.1052 0.047 Uiso 1 1 calc R . . . .
C25 C 0.4016(6) 0.1743(4) 0.1703(3) 0.0383(13) Uani 1 1 d . . . . .
C26 C 0.4923(6) 0.1983(4) 0.2095(3) 0.0396(13) Uani 1 1 d . . . . .
H26 H 0.4644 0.2417 0.2370 0.048 Uiso 1 1 calc R . . . .
C27 C 0.6232(6) 0.1590(4) 0.2083(3) 0.0439(14) Uani 1 1 d . . . . .
H27 H 0.6797 0.1755 0.2354 0.053 Uiso 1 1 calc R . . . .
C28 C 0.6685(6) 0.0939(5) 0.1655(4) 0.0470(15) Uani 1 1 d . . . . .
C29 C 0.8078(7) 0.0504(6) 0.1651(5) 0.072(2) Uani 1 1 d . . . . .
H29A H 0.8309 0.0454 0.2126 0.108 Uiso 1 1 calc GR . . . .
H29B H 0.8752 0.0890 0.1245 0.108 Uiso 1 1 calc GR . . . .
H29C H 0.8059 -0.0110 0.1580 0.108 Uiso 1 1 calc GR . . . .
C30 C 0.2599(7) 0.2175(4) 0.1754(4) 0.0515(17) Uani 1 1 d . . . . .
H30 H 0.2236 0.2187 0.2280 0.062 Uiso 1 1 calc R . . . .
C31 C 0.1577(7) 0.1638(5) 0.1547(5) 0.067(2) Uani 1 1 d . . . . .
H31A H 0.1910 0.1610 0.1034 0.100 Uiso 1 1 calc GR . . . .
H31B H 0.0713 0.1950 0.1594 0.100 Uiso 1 1 calc GR . . . .
H31C H 0.1461 0.1013 0.1882 0.100 Uiso 1 1 calc GR . . . .
C32 C 0.2745(9) 0.3183(5) 0.1260(5) 0.075(2) Uani 1 1 d . . . . .
H32A H 0.3317 0.3531 0.1435 0.113 Uiso 1 1 calc GR . . . .
H32B H 0.1856 0.3462 0.1289 0.113 Uiso 1 1 calc GR . . . .
H32C H 0.3153 0.3195 0.0744 0.113 Uiso 1 1 calc GR . . . .
P3 P 0.5517(2) 0.77841(16) 0.10366(12) 0.0602(5) Uani 1 1 d D . . . .
F14 F 0.6283(6) 0.6825(4) 0.1153(3) 0.0959(17) Uani 1 1 d . . . . .
F15 F 0.4247(13) 0.7379(8) 0.1678(8) 0.129(5) Uani 0.627(11) 1 d D U P A 1
F16 F 0.4866(12) 0.7609(8) 0.0395(6) 0.088(3) Uani 0.627(11) 1 d D U P A 1
F17 F 0.4700(6) 0.8745(4) 0.0957(4) 0.104(2) Uani 1 1 d . . . . .
F18 F 0.6713(11) 0.8308(9) 0.0334(6) 0.114(4) Uani 0.627(11) 1 d D U P A 1
F19 F 0.6231(12) 0.8162(7) 0.1557(7) 0.087(3) Uani 0.627(11) 1 d D U P A 1
P1 P 0.01225(14) 0.17009(10) 0.70796(8) 0.0333(3) Uani 1 1 d . . . . .
F2 F 0.0950(4) 0.2618(3) 0.6563(2) 0.0673(12) Uani 1 1 d . . . . .
F3 F -0.0684(3) 0.1726(2) 0.64357(18) 0.0433(8) Uani 1 1 d . . . . .
F4 F -0.1030(4) 0.2314(3) 0.7439(2) 0.0559(10) Uani 1 1 d . . . . .
F5 F -0.0722(4) 0.0765(3) 0.7599(2) 0.0495(9) Uani 1 1 d . . . . .
F6 F 0.1263(4) 0.1066(3) 0.6721(2) 0.0603(11) Uani 1 1 d . . . . .
F7 F 0.0928(4) 0.1651(3) 0.7721(2) 0.0472(9) Uani 1 1 d . . . . .
P2 P 0.68763(14) 0.15610(10) 0.43200(8) 0.0330(3) Uani 1 1 d . . . . .
F8 F 0.7275(4) 0.2420(2) 0.4597(2) 0.0556(10) Uani 1 1 d . . . . .
F9 F 0.5518(3) 0.1389(3) 0.4977(2) 0.0522(9) Uani 1 1 d . . . . .
F10 F 0.6043(4) 0.2264(3) 0.3782(2) 0.0638(12) Uani 1 1 d . . . . .
F11 F 0.6471(5) 0.0736(3) 0.4045(3) 0.0818(15) Uani 1 1 d . . . . .
F12 F 0.8235(4) 0.1772(4) 0.3667(2) 0.0730(13) Uani 1 1 d . . . . .
F13 F 0.7697(4) 0.0879(2) 0.4869(2) 0.0495(9) Uani 1 1 d . . . . .
O3 O 0.7530(7) 0.3941(5) 0.1060(4) 0.0875(19) Uani 1 1 d . . . . .
C33 C 0.8597(12) 0.3522(7) 0.2067(6) 0.093(3) Uani 1 1 d . . . . .
H33A H 0.8890 0.2973 0.1903 0.139 Uiso 1 1 calc GR . . . .
H33B H 0.7769 0.3379 0.2458 0.139 Uiso 1 1 calc GR . . . .
H33C H 0.9299 0.3721 0.2260 0.139 Uiso 1 1 calc GR . . . .
C34 C 0.8351(14) 0.4247(8) 0.1447(7) 0.115(4) Uani 1 1 d . . . . .
H34A H 0.7907 0.4761 0.1629 0.138 Uiso 1 1 calc R . . . .
H34B H 0.9219 0.4481 0.1102 0.138 Uiso 1 1 calc R . . . .
C35 C 0.7234(15) 0.4606(10) 0.0434(7) 0.126(5) Uani 1 1 d . . . . .
H35A H 0.8079 0.4901 0.0099 0.151 Uiso 1 1 calc R . . . .
H35B H 0.6665 0.5089 0.0601 0.151 Uiso 1 1 calc R . . . .
C36 C 0.6519(12) 0.4167(9) 0.0024(7) 0.113(4) Uani 1 1 d . . . . .
H36A H 0.6988 0.4326 -0.0501 0.170 Uiso 1 1 calc GR . . . .
H36B H 0.5596 0.4389 0.0070 0.170 Uiso 1 1 calc GR . . . .
H36C H 0.6504 0.3498 0.0235 0.170 Uiso 1 1 calc GR . . . .
O1A O 0.2186(11) 0.8682(8) 0.0382(5) 0.157(4) Uani 1 1 d . . . . .
H1AA H 0.1625 0.8254 0.0492 0.235 Uiso 1 1 d R . . . .
C38 C 0.154(2) 0.9500(13) 0.0511(8) 0.205(10) Uani 1 1 d . . . . .
H38A H 0.1825 1.0017 0.0066 0.307 Uiso 1 1 calc GR . . . .
H38B H 0.1801 0.9628 0.0932 0.307 Uiso 1 1 calc GR . . . .
H38C H 0.0567 0.9414 0.0623 0.307 Uiso 1 1 calc GR . . . .
O1B O 0.0758(6) 0.7268(5) 0.0827(3) 0.0846(19) Uani 1 1 d . . . . .
H1B H 0.0412 0.6895 0.1234 0.127 Uiso 1 1 calc GR . . . .
C37 C 0.0022(13) 0.7189(12) 0.0224(6) 0.168(7) Uani 1 1 d . . . . .
H37A H 0.0659 0.7325 -0.0261 0.252 Uiso 1 1 calc GR . . . .
H37B H -0.0713 0.7629 0.0203 0.252 Uiso 1 1 calc GR . . . .
H37C H -0.0343 0.6564 0.0351 0.252 Uiso 1 1 calc GR . . . .
F15A F 0.516(2) 0.7445(11) 0.1950(5) 0.081(5) Uani 0.373(11) 1 d D U P A 2
F16A F 0.4240(15) 0.7185(11) 0.1053(15) 0.104(6) Uani 0.373(11) 1 d D U P A 2
F18A F 0.592(3) 0.7955(16) 0.0231(8) 0.110(6) Uani 0.373(11) 1 d . U P A 2
F19A F 0.6844(16) 0.8222(13) 0.1124(13) 0.103(6) Uani 0.373(11) 1 d D U P A 2

loop_
_atom_site_aniso_label
_atom_site_aniso_U_11
_atom_site_aniso_U_22
_atom_site_aniso_U_33
_atom_site_aniso_U_23
_atom_site_aniso_U_13
_atom_site_aniso_U_12
Ru1 0.0245(2) 0.0330(2) 0.0266(2) -0.00802(16) -0.00689(16) 0.00184(15)
Cl1 0.0341(7) 0.0374(8) 0.0755(11) -0.0024(7) -0.0129(7) 0.0102(6)
F1 0.0274(16) 0.045(2) 0.056(2) -0.0125(16) -0.0046(15) 0.0038(14)
O1 0.0264(18) 0.039(2) 0.038(2) -0.0062(16) -0.0075(16) 0.0048(15)
O2 0.0273(19) 0.050(2) 0.042(2) -0.0018(19) 0.0001(17) -0.0043(17)
N1 0.030(2) 0.029(2) 0.038(3) -0.0030(19) -0.008(2) 0.0039(18)
N2 0.038(2) 0.027(2) 0.040(3) -0.0054(19) -0.011(2) 0.0039(19)
N3 0.043(3) 0.035(3) 0.028(2) -0.0064(19) -0.007(2) -0.001(2)
N4 0.025(2) 0.031(2) 0.029(2) -0.0091(17) -0.0069(18) 0.0056(17)
N5 0.0191(19) 0.029(2) 0.024(2) -0.0068(16) -0.0008(16) -0.0010(15)
N6 0.027(2) 0.037(3) 0.036(2) -0.0109(19) -0.0090(19) 0.0031(18)
N7 0.031(2) 0.039(3) 0.043(3) -0.020(2) -0.010(2) 0.0054(19)
C1 0.031(3) 0.031(3) 0.038(3) -0.008(2) -0.010(2) 0.006(2)
C2 0.031(3) 0.033(3) 0.039(3) -0.007(2) -0.006(2) 0.000(2)
C3 0.024(2) 0.037(3) 0.041(3) -0.015(2) -0.009(2) 0.003(2)
C4 0.031(3) 0.025(3) 0.048(3) -0.015(2) -0.012(2) 0.002(2)
C5 0.031(3) 0.035(3) 0.036(3) -0.010(2) -0.007(2) 0.002(2)
C6 0.027(2) 0.033(3) 0.032(3) -0.011(2) -0.006(2) 0.000(2)
C7 0.034(3) 0.031(3) 0.035(3) -0.014(2) -0.007(2) -0.001(2)
C8 0.042(3) 0.032(3) 0.038(3) -0.005(2) -0.014(3) 0.003(2)
C9 0.039(3) 0.032(3) 0.034(3) -0.011(2) -0.007(2) 0.000(2)
C10 0.034(3) 0.028(3) 0.029(3) -0.008(2) -0.005(2) 0.001(2)
C11 0.027(2) 0.031(3) 0.033(3) -0.008(2) -0.005(2) 0.004(2)
C12 0.027(2) 0.033(3) 0.030(3) -0.009(2) -0.006(2) 0.000(2)
C13 0.028(3) 0.037(3) 0.037(3) -0.012(2) -0.006(2) -0.002(2)
C14 0.040(3) 0.034(3) 0.033(3) -0.005(2) -0.003(2) -0.006(2)
C15 0.039(4) 0.077(5) 0.055(4) 0.002(4) -0.001(3) -0.014(3)
C16 0.031(3) 0.030(3) 0.033(3) -0.007(2) -0.007(2) 0.003(2)
C17 0.035(3) 0.040(3) 0.028(3) -0.011(2) -0.007(2) 0.009(2)
C18 0.021(2) 0.035(3) 0.043(3) -0.013(2) -0.009(2) 0.002(2)
C19 0.022(2) 0.038(3) 0.042(3) -0.012(2) -0.007(2) 0.002(2)
C20 0.028(2) 0.029(3) 0.028(3) -0.004(2) -0.009(2) 0.0031(19)
C21 0.040(3) 0.035(3) 0.045(3) -0.013(2) -0.009(3) -0.003(2)
C22 0.033(3) 0.038(3) 0.039(3) -0.010(2) -0.007(2) 0.005(2)
C23 0.044(3) 0.044(3) 0.027(3) -0.003(2) 0.003(2) 0.007(3)
C24 0.047(3) 0.043(3) 0.025(3) -0.004(2) -0.011(2) 0.002(3)
C25 0.042(3) 0.034(3) 0.031(3) 0.003(2) -0.010(2) 0.007(2)
C26 0.043(3) 0.033(3) 0.035(3) -0.004(2) 0.000(3) -0.003(2)
C27 0.035(3) 0.050(4) 0.040(3) 0.002(3) -0.010(3) -0.016(3)
C28 0.034(3) 0.055(4) 0.038(3) 0.004(3) -0.002(3) -0.001(3)
C29 0.032(3) 0.087(6) 0.065(5) 0.015(4) 0.005(3) 0.010(3)
C30 0.047(4) 0.043(4) 0.058(4) -0.003(3) -0.014(3) 0.018(3)
C31 0.046(4) 0.060(5) 0.085(6) 0.001(4) -0.023(4) 0.005(3)
C32 0.072(5) 0.049(4) 0.091(6) 0.000(4) -0.018(5) 0.023(4)
P3 0.0690(13) 0.0694(13) 0.0558(11) -0.0348(10) -0.0231(10) 0.0185(10)
F14 0.117(5) 0.091(4) 0.099(4) -0.045(3) -0.048(4) 0.044(3)
F15 0.117(9) 0.116(8) 0.108(9) -0.013(7) 0.045(7) -0.013(7)
F16 0.107(7) 0.100(7) 0.087(7) -0.053(6) -0.050(6) 0.013(6)
F17 0.116(4) 0.084(4) 0.154(5) -0.067(4) -0.080(4) 0.047(3)
F18 0.083(7) 0.153(9) 0.089(7) -0.015(6) -0.002(6) -0.022(6)
F19 0.119(8) 0.091(7) 0.090(7) -0.054(6) -0.071(6) 0.043(6)
P1 0.0273(7) 0.0395(8) 0.0322(7) -0.0080(6) -0.0075(6) -0.0005(6)
F2 0.065(3) 0.068(3) 0.057(2) 0.010(2) -0.017(2) -0.033(2)
F3 0.0407(18) 0.054(2) 0.0376(18) -0.0093(15) -0.0171(15) 0.0016(15)
F4 0.055(2) 0.058(2) 0.060(2) -0.0259(19) -0.016(2) 0.0192(19)
F5 0.054(2) 0.047(2) 0.046(2) -0.0034(16) -0.0182(18) -0.0160(17)
F6 0.046(2) 0.092(3) 0.050(2) -0.033(2) -0.0149(18) 0.031(2)
F7 0.050(2) 0.052(2) 0.048(2) -0.0155(17) -0.0237(17) -0.0043(16)
P2 0.0262(6) 0.0398(8) 0.0343(7) -0.0099(6) -0.0103(6) 0.0021(5)
F8 0.045(2) 0.039(2) 0.091(3) -0.0201(19) -0.031(2) 0.0035(16)
F9 0.0315(18) 0.059(2) 0.053(2) -0.0072(18) 0.0064(16) -0.0043(16)
F10 0.044(2) 0.094(3) 0.046(2) -0.002(2) -0.0206(18) 0.018(2)
F11 0.075(3) 0.083(3) 0.126(4) -0.074(3) -0.044(3) 0.014(3)
F12 0.040(2) 0.111(4) 0.046(2) -0.003(2) 0.0027(18) 0.018(2)
F13 0.049(2) 0.0397(19) 0.054(2) 0.0011(16) -0.0205(18) 0.0087(16)
O3 0.116(5) 0.076(4) 0.087(4) -0.032(4) -0.044(4) 0.001(4)
C33 0.130(9) 0.078(7) 0.080(7) -0.029(5) -0.030(6) -0.021(6)
C34 0.154(12) 0.099(9) 0.119(10) -0.046(8) -0.062(9) -0.013(8)
C35 0.144(12) 0.131(11) 0.100(9) -0.011(8) -0.052(9) 0.003(9)
C36 0.105(9) 0.152(11) 0.110(9) -0.058(8) -0.056(7) 0.022(8)
O1A 0.151(9) 0.225(11) 0.143(8) -0.101(8) -0.078(7) 0.058(8)
C38 0.26(2) 0.24(2) 0.077(9) -0.042(11) -0.003(11) 0.150(17)
O1B 0.075(4) 0.112(5) 0.040(3) 0.005(3) 0.006(3) 0.005(3)
C37 0.129(11) 0.31(2) 0.046(6) -0.026(9) -0.038(7) 0.099(12)
F15A 0.105(11) 0.077(9) 0.056(7) -0.021(6) -0.013(7) 0.028(8)
F16A 0.100(10) 0.087(10) 0.145(13) -0.046(9) -0.052(10) -0.006(8)
F18A 0.148(14) 0.135(13) 0.041(7) -0.017(8) -0.024(9) 0.024(11)
F19A 0.082(10) 0.082(9) 0.128(13) 0.001(10) -0.021(10) -0.023(8)

loop_
_atom_type_symbol
_atom_type_description
_atom_type_scat_dispersion_real
_atom_type_scat_dispersion_imag
_atom_type_scat_source
C C 0.0033 0.0016 'International Tables Vol C Tables 4.2.6.8 and 6.1.1.4'
H H 0.0000 0.0000 'International Tables Vol C Tables 4.2.6.8 and 6.1.1.4'
Cl Cl 0.1484 0.1585 'International Tables Vol C Tables 4.2.6.8 and 6.1.1.4'
F F 0.0171 0.0103 'International Tables Vol C Tables 4.2.6.8 and 6.1.1.4'
N N 0.0061 0.0033 'International Tables Vol C Tables 4.2.6.8 and 6.1.1.4'
O O 0.0106 0.0060 'International Tables Vol C Tables 4.2.6.8 and 6.1.1.4'
P P 0.1023 0.0942 'International Tables Vol C Tables 4.2.6.8 and 6.1.1.4'
Ru Ru -1.2594 0.8363 'International Tables Vol C Tables 4.2.6.8 and 6.1.1.4'

loop_
_geom_angle_atom_site_label_1
_geom_angle_atom_site_label_2
_geom_angle_atom_site_label_3
_geom_angle
N5 Ru1 N6 86.12(16)
N5 Ru1 N7 86.67(17)
N5 Ru1 C23 158.02(19)
N5 Ru1 C24 119.92(19)
N5 Ru1 C25 91.59(19)
N5 Ru1 C26 89.58(19)
N5 Ru1 C27 114.2(2)
N5 Ru1 C28 151.6(2)
N6 Ru1 C23 115.8(2)
N6 Ru1 C24 152.9(2)
N6 Ru1 C25 162.1(2)
N6 Ru1 C26 124.6(2)
N6 Ru1 C27 96.4(2)
N6 Ru1 C28 93.0(2)
N7 Ru1 N6 79.31(17)
N7 Ru1 C23 95.2(2)
N7 Ru1 C24 94.0(2)
N7 Ru1 C25 118.3(2)
N7 Ru1 C26 155.5(2)
N7 Ru1 C27 158.5(2)
N7 Ru1 C28 121.1(2)
C23 Ru1 C25 68.2(2)
C23 Ru1 C27 67.5(2)
C23 Ru1 C28 37.0(2)
C24 Ru1 C23 38.1(2)
C24 Ru1 C25 37.3(2)
C24 Ru1 C27 80.2(2)
C24 Ru1 C28 67.9(2)
C26 Ru1 C23 79.6(2)
C26 Ru1 C24 67.1(2)
C26 Ru1 C25 37.6(2)
C26 Ru1 C27 37.7(2)
C26 Ru1 C28 67.7(2)
C27 Ru1 C25 68.4(2)
C27 Ru1 C28 37.7(2)
C28 Ru1 C25 80.6(2)
C12 O1 C16 116.7(4)
C13 O2 C15 117.3(5)
C6 N1 H1 114.1
C7 N1 H1 114.1
C7 N1 C6 131.7(5)
C8 N2 C7 117.5(5)
C8 N3 C9 120.4(5)
C18 N4 C17 126.3(4)
C20 N4 C17 126.4(4)
C20 N4 C18 107.2(4)
C19 N5 Ru1 128.8(4)
C20 N5 Ru1 123.7(3)
C20 N5 C19 105.9(4)
Ru1 N6 H6A 109.7
Ru1 N6 H6B 109.7
H6A N6 H6B 108.2
C22 N6 Ru1 109.7(3)
C22 N6 H6A 109.7
C22 N6 H6B 109.7
Ru1 N7 H7A 109.4
Ru1 N7 H7B 109.4
H7A N7 H7B 108.0
C21 N7 Ru1 111.2(3)
C21 N7 H7A 109.4
C21 N7 H7B 109.4
C2 C1 H1A 119.1
C6 C1 H1A 119.1
C6 C1 C2 121.7(5)
C1 C2 H2 121.1
C3 C2 C1 117.8(5)
C3 C2 H2 121.1
F1 C3 C2 119.1(5)
F1 C3 C4 119.5(5)
C4 C3 C2 121.4(5)
C3 C4 Cl1 119.3(4)
C3 C4 C5 120.5(5)
C5 C4 Cl1 120.2(4)
C4 C5 H5 120.4
C4 C5 C6 119.1(5)
C6 C5 H5 120.4
C1 C6 N1 115.8(5)
C1 C6 C5 119.4(5)
C5 C6 N1 124.8(5)
N1 C7 N2 118.6(5)
N1 C7 C10 120.4(5)
N2 C7 C10 121.0(5)
N2 C8 N3 125.2(5)
N2 C8 H8 117.4
N3 C8 H8 117.4
N3 C9 C10 117.8(5)
N3 C9 C14 120.5(5)
C10 C9 C14 121.6(5)
C9 C10 C7 117.7(5)
C9 C10 C11 118.6(5)
C11 C10 C7 123.7(5)
C10 C11 H11 119.7
C12 C11 C10 120.7(5)
C12 C11 H11 119.7
O1 C12 C11 125.5(5)
O1 C12 C13 115.1(4)
C11 C12 C13 119.4(5)
O2 C13 C12 114.1(5)
O2 C13 C14 125.8(5)
C14 C13 C12 120.1(5)
C9 C14 H14 120.2
C13 C14 C9 119.6(5)
C13 C14 H14 120.2
O2 C15 H15A 109.5
O2 C15 H15B 109.5
O2 C15 H15C 109.5
H15A C15 H15B 109.5
H15A C15 H15C 109.5
H15B C15 H15C 109.5
O1 C16 H16A 110.5
O1 C16 H16B 110.5
O1 C16 C17 106.2(4)
H16A C16 H16B 108.7
C17 C16 H16A 110.5
C17 C16 H16B 110.5
N4 C17 C16 110.5(4)
N4 C17 H17A 109.6
N4 C17 H17B 109.6
C16 C17 H17A 109.6
C16 C17 H17B 109.6
H17A C17 H17B 108.1
N4 C18 H18 126.7
C19 C18 N4 106.7(4)
C19 C18 H18 126.7
N5 C19 H19 125.6
C18 C19 N5 108.8(5)
C18 C19 H19 125.6
N4 C20 H20 124.3
N5 C20 N4 111.4(4)
N5 C20 H20 124.3
N7 C21 H21A 110.3
N7 C21 H21B 110.3
N7 C21 C22 107.0(5)
H21A C21 H21B 108.6
C22 C21 H21A 110.3
C22 C21 H21B 110.3
N6 C22 C21 107.6(4)
N6 C22 H22A 110.2
N6 C22 H22B 110.2
C21 C22 H22A 110.2
C21 C22 H22B 110.2
H22A C22 H22B 108.5
Ru1 C23 H23 129.3
C24 C23 Ru1 70.7(3)
C24 C23 H23 119.6
C28 C23 Ru1 72.8(3)
C28 C23 H23 119.6
C28 C23 C24 120.7(6)
Ru1 C24 H24 129.0
C23 C24 Ru1 71.2(3)
C23 C24 H24 119.3
C25 C24 Ru1 72.9(3)
C25 C24 C23 121.4(6)
C25 C24 H24 119.3
C24 C25 Ru1 69.7(3)
C24 C25 C26 117.0(5)
C24 C25 C30 123.0(6)
C26 C25 Ru1 69.6(3)
C26 C25 C30 119.9(6)
C30 C25 Ru1 129.5(4)
Ru1 C26 H26 129.5
C25 C26 Ru1 72.8(3)
C25 C26 H26 118.8
C27 C26 Ru1 71.5(3)
C27 C26 C25 122.4(6)
C27 C26 H26 118.8
Ru1 C27 H27 128.8
C26 C27 Ru1 70.8(3)
C26 C27 H27 120.2
C26 C27 C28 119.6(6)
C28 C27 Ru1 72.4(3)
C28 C27 H27 120.2
C23 C28 Ru1 70.2(3)
C23 C28 C27 118.8(6)
C23 C28 C29 121.2(7)
C27 C28 Ru1 69.9(3)
C27 C28 C29 119.8(7)
C29 C28 Ru1 129.0(4)
C28 C29 H29A 109.5
C28 C29 H29B 109.5
C28 C29 H29C 109.5
H29A C29 H29B 109.5
H29A C29 H29C 109.5
H29B C29 H29C 109.5
C25 C30 H30 107.6
C31 C30 C25 114.3(6)
C31 C30 H30 107.6
C31 C30 C32 110.6(6)
C32 C30 C25 108.9(6)
C32 C30 H30 107.6
C30 C31 H31A 109.5
C30 C31 H31B 109.5
C30 C31 H31C 109.5
H31A C31 H31B 109.5
H31A C31 H31C 109.5
H31B C31 H31C 109.5
C30 C32 H32A 109.5
C30 C32 H32B 109.5
C30 C32 H32C 109.5
H32A C32 H32B 109.5
H32A C32 H32C 109.5
H32B C32 H32C 109.5
F14 P3 F16 93.2(4)
F14 P3 F17 177.5(4)
F14 P3 F18 93.0(5)
F14 P3 F19 94.8(4)
F14 P3 F15A 80.9(6)
F14 P3 F16A 84.9(7)
F14 P3 F19A 86.9(8)
F15 P3 F14 93.8(6)
F15 P3 F16 93.5(8)
F15 P3 F17 83.9(6)
F15 P3 F18 172.9(7)
F15 P3 F19 94.3(8)
F16 P3 F17 88.0(4)
F16 P3 F18 83.8(6)
F17 P3 F18 89.4(5)
F17 P3 F15A 96.6(6)
F19 P3 F16 168.4(7)
F19 P3 F17 84.3(4)
F19 P3 F18 87.4(7)
F16A P3 F17 94.3(7)
F16A P3 F15A 88.9(11)
F18A P3 F14 90.8(8)
F18A P3 F17 91.6(9)
F18A P3 F15A 171.7(10)
F18A P3 F16A 89.5(13)
F18A P3 F19A 96.3(14)
F19A P3 F17 93.6(8)
F19A P3 F15A 84.2(10)
F19A P3 F16A 170.1(10)
F2 P1 F3 90.4(2)
F2 P1 F4 90.3(3)
F2 P1 F5 179.5(2)
F2 P1 F6 90.7(3)
F2 P1 F7 90.5(2)
F3 P1 F5 89.12(19)
F4 P1 F3 90.0(2)
F4 P1 F5 89.9(2)
F4 P1 F6 178.9(2)
F4 P1 F7 90.9(2)
F6 P1 F3 89.5(2)
F6 P1 F5 89.1(2)
F7 P1 F3 178.7(2)
F7 P1 F5 89.98(19)
F7 P1 F6 89.6(2)
F9 P2 F8 89.0(2)
F9 P2 F10 88.4(2)
F10 P2 F8 89.5(2)
F11 P2 F8 179.1(2)
F11 P2 F9 90.7(3)
F11 P2 F10 89.6(3)
F11 P2 F12 91.3(3)
F11 P2 F13 91.7(2)
F12 P2 F8 88.9(3)
F12 P2 F9 177.8(3)
F12 P2 F10 90.8(2)
F13 P2 F8 89.2(2)
F13 P2 F9 90.9(2)
F13 P2 F10 178.6(2)
F13 P2 F12 89.8(2)
C34 O3 C35 116.2(9)
H33A C33 H33B 109.5
H33A C33 H33C 109.5
H33B C33 H33C 109.5
C34 C33 H33A 109.5
C34 C33 H33B 109.5
C34 C33 H33C 109.5
O3 C34 C33 111.8(10)
O3 C34 H34A 109.3
O3 C34 H34B 109.3
C33 C34 H34A 109.3
C33 C34 H34B 109.3
H34A C34 H34B 107.9
O3 C35 H35A 109.5
O3 C35 H35B 109.5
O3 C35 C36 110.5(11)
H35A C35 H35B 108.1
C36 C35 H35A 109.5
C36 C35 H35B 109.5
C35 C36 H36A 109.5
C35 C36 H36B 109.5
C35 C36 H36C 109.5
H36A C36 H36B 109.5
H36A C36 H36C 109.5
H36B C36 H36C 109.5
C38 O1A H1AA 110.9
O1A C38 H38A 109.5
O1A C38 H38B 109.5
O1A C38 H38C 109.5
H38A C38 H38B 109.5
H38A C38 H38C 109.5
H38B C38 H38C 109.5
C37 O1B H1B 109.5
O1B C37 H37A 109.5
O1B C37 H37B 109.5
O1B C37 H37C 109.5
H37A C37 H37B 109.5
H37A C37 H37C 109.5
H37B C37 H37C 109.5

loop_
_geom_bond_atom_site_label_1
_geom_bond_atom_site_label_2
_geom_bond_distance
Ru1 N5 2.100(4)
Ru1 N6 2.140(4)
Ru1 N7 2.129(5)
Ru1 C23 2.183(6)
Ru1 C24 2.176(5)
Ru1 C25 2.217(5)
Ru1 C26 2.175(6)
Ru1 C27 2.184(6)
Ru1 C28 2.216(6)
Cl1 C4 1.735(5)
F1 C3 1.343(6)
O1 C12 1.354(6)
O1 C16 1.438(6)
O2 C13 1.352(6)
O2 C15 1.428(7)
N1 H1 0.8600
N1 C6 1.411(6)
N1 C7 1.344(7)
N2 C7 1.358(7)
N2 C8 1.313(7)
N3 C8 1.332(7)
N3 C9 1.385(7)
N4 C17 1.451(6)
N4 C18 1.382(6)
N4 C20 1.336(6)
N5 C19 1.388(6)
N5 C20 1.328(6)
N6 H6A 0.9700
N6 H6B 0.9700
N6 C22 1.487(7)
N7 H7A 0.9700
N7 H7B 0.9700
N7 C21 1.498(7)
C1 H1A 0.9300
C1 C2 1.396(7)
C1 C6 1.384(7)
C2 H2 0.9300
C2 C3 1.380(7)
C3 C4 1.377(8)
C4 C5 1.391(7)
C5 H5 0.9300
C5 C6 1.393(7)
C7 C10 1.444(7)
C8 H8 0.9300
C9 C10 1.392(7)
C9 C14 1.392(8)
C10 C11 1.418(7)
C11 H11 0.9300
C11 C12 1.372(7)
C12 C13 1.435(7)
C13 C14 1.377(8)
C14 H14 0.9300
C15 H15A 0.9600
C15 H15B 0.9600
C15 H15C 0.9600
C16 H16A 0.9700
C16 H16B 0.9700
C16 C17 1.515(7)
C17 H17A 0.9700
C17 H17B 0.9700
C18 H18 0.9300
C18 C19 1.357(7)
C19 H19 0.9300
C20 H20 0.9300
C21 H21A 0.9700
C21 H21B 0.9700
C21 C22 1.499(8)
C22 H22A 0.9700
C22 H22B 0.9700
C23 H23 0.9300
C23 C24 1.424(8)
C23 C28 1.397(9)
C24 H24 0.9300
C24 C25 1.406(8)
C25 C26 1.416(8)
C25 C30 1.523(8)
C26 H26 0.9300
C26 C27 1.409(8)
C27 H27 0.9300
C27 C28 1.420(9)
C28 C29 1.509(9)
C29 H29A 0.9600
C29 H29B 0.9600
C29 H29C 0.9600
C30 H30 0.9800
C30 C31 1.512(10)
C30 C32 1.518(9)
C31 H31A 0.9600
C31 H31B 0.9600
C31 H31C 0.9600
C32 H32A 0.9600
C32 H32B 0.9600
C32 H32C 0.9600
P3 F14 1.568(5)
P3 F15 1.546(7)
P3 F16 1.591(6)
P3 F17 1.596(5)
P3 F18 1.603(7)
P3 F19 1.574(6)
P3 F15A 1.611(8)
P3 F16A 1.587(9)
P3 F18A 1.431(15)
P3 F19A 1.574(9)
P1 F2 1.575(4)
P1 F3 1.604(3)
P1 F4 1.582(4)
P1 F5 1.604(4)
P1 F6 1.595(4)
P1 F7 1.592(3)
P2 F8 1.609(4)
P2 F9 1.589(4)
P2 F10 1.593(4)
P2 F11 1.564(4)
P2 F12 1.585(4)
P2 F13 1.582(4)
O3 C34 1.389(11)
O3 C35 1.393(12)
C33 H33A 0.9600
C33 H33B 0.9600
C33 H33C 0.9600
C33 C34 1.410(14)
C34 H34A 0.9700
C34 H34B 0.9700
C35 H35A 0.9700
C35 H35B 0.9700
C35 C36 1.460(15)
C36 H36A 0.9600
C36 H36B 0.9600
C36 H36C 0.9600
O1A H1AA 0.8201
O1A C38 1.401(15)
C38 H38A 0.9600
C38 H38B 0.9600
C38 H38C 0.9600
O1B H1B 0.8200
O1B C37 1.530(13)
C37 H37A 0.9600
C37 H37B 0.9600
C37 H37C 0.9600

loop_
_geom_torsion_atom_site_label_1
_geom_torsion_atom_site_label_2
_geom_torsion_atom_site_label_3
_geom_torsion_atom_site_label_4
_geom_torsion
Ru1 N5 C19 C18 -166.6(4)
Ru1 N5 C20 N4 167.6(3)
Ru1 N6 C22 C21 -44.4(5)
Ru1 N7 C21 C22 -39.8(5)
Ru1 C23 C24 C25 55.2(5)
Ru1 C23 C28 C27 -52.1(5)
Ru1 C23 C28 C29 124.3(6)
Ru1 C24 C25 C26 52.7(4)
Ru1 C24 C25 C30 -124.7(5)
Ru1 C25 C26 C27 53.9(5)
Ru1 C25 C30 C31 -72.9(8)
Ru1 C25 C30 C32 162.8(5)
Ru1 C26 C27 C28 55.5(5)
Ru1 C27 C28 C23 52.2(5)
Ru1 C27 C28 C29 -124.2(6)
Cl1 C4 C5 C6 179.3(4)
F1 C3 C4 Cl1 1.2(7)
F1 C3 C4 C5 179.9(5)
O1 C12 C13 O2 0.0(7)
O1 C12 C13 C14 -179.6(5)
O1 C16 C17 N4 -65.6(6)
O2 C13 C14 C9 -179.3(5)
N1 C7 C10 C9 172.7(5)
N1 C7 C10 C11 -6.2(8)
N2 C7 C10 C9 -5.5(8)
N2 C7 C10 C11 175.6(5)
N3 C9 C10 C7 1.3(8)
N3 C9 C10 C11 -179.8(5)
N3 C9 C14 C13 -179.1(5)
N4 C18 C19 N5 0.4(6)
N7 C21 C22 N6 55.0(6)
C1 C2 C3 F1 179.9(5)
C1 C2 C3 C4 -0.1(8)
C2 C1 C6 N1 178.2(5)
C2 C1 C6 C5 0.7(8)
C2 C3 C4 Cl1 -178.8(4)
C2 C3 C4 C5 -0.1(8)
C3 C4 C5 C6 0.6(8)
C4 C5 C6 N1 -178.1(5)
C4 C5 C6 C1 -0.9(8)
C6 N1 C7 N2 -6.6(9)
C6 N1 C7 C10 175.2(5)
C6 C1 C2 C3 -0.2(8)
C7 N1 C6 C1 -175.7(5)
C7 N1 C6 C5 1.7(9)
C7 N2 C8 N3 0.9(9)
C7 C10 C11 C12 176.5(5)
C8 N2 C7 N1 -173.7(5)
C8 N2 C7 C10 4.5(8)
C8 N3 C9 C10 3.8(8)
C8 N3 C9 C14 -177.7(5)
C9 N3 C8 N2 -5.2(9)
C9 C10 C11 C12 -2.3(8)
C10 C9 C14 C13 -0.7(9)
C10 C11 C12 O1 -179.5(5)
C10 C11 C12 C13 1.9(8)
C11 C12 C13 O2 178.7(5)
C11 C12 C13 C14 -0.9(8)
C12 O1 C16 C17 170.1(4)
C12 C13 C14 C9 0.2(8)
C14 C9 C10 C7 -177.2(5)
C14 C9 C10 C11 1.7(8)
C15 O2 C13 C12 -171.5(5)
C15 O2 C13 C14 8.0(9)
C16 O1 C12 C11 -2.3(8)
C16 O1 C12 C13 176.4(4)
C17 N4 C18 C19 176.9(5)
C17 N4 C20 N5 -177.4(4)
C18 N4 C17 C16 -62.2(7)
C18 N4 C20 N5 -0.5(6)
C19 N5 C20 N4 0.8(6)
C20 N4 C17 C16 114.0(5)
C20 N4 C18 C19 0.0(6)
C20 N5 C19 C18 -0.8(6)
C23 C24 C25 Ru1 -54.4(5)
C23 C24 C25 C26 -1.7(8)
C23 C24 C25 C30 -179.1(5)
C24 C23 C28 Ru1 54.1(5)
C24 C23 C28 C27 2.0(9)
C24 C23 C28 C29 178.3(6)
C24 C25 C26 Ru1 -52.8(4)
C24 C25 C26 C27 1.0(8)
C24 C25 C30 C31 17.1(9)
C24 C25 C30 C32 -107.2(7)
C25 C26 C27 Ru1 -54.5(5)
C25 C26 C27 C28 1.1(9)
C26 C25 C30 C31 -160.2(6)
C26 C25 C30 C32 75.5(8)
C26 C27 C28 Ru1 -54.8(5)
C26 C27 C28 C23 -2.6(8)
C26 C27 C28 C29 -179.0(6)
C28 C23 C24 Ru1 -55.0(5)
C28 C23 C24 C25 0.2(9)
C30 C25 C26 Ru1 124.7(5)
C30 C25 C26 C27 178.5(5)
C34 O3 C35 C36 172.7(11)
C35 O3 C34 C33 -179.7(11)
